data_4133678
loop_
_publ_author_name
'Jiang, Xuanfeng'
'Cui, Xunzhe'
'Duncan, Andrew J. E.'
'Li, Liang'
'Hughes, Russell P.'
'Staples, Richard J.'
'Alexandrov, Eugeny V.'
'Proserpio, Davide M.'
'Wu, Yuyang'
'Ke, Chenfeng'

_publ_section_title
;
 Topochemical Synthesis of Single-Crystalline Hydrogen-Bonded Cross-Linked
 Organic Frameworks and Their Guest-Induced Elastic Expansion.
;
_journal_issue 27
_journal_name_full 'Journal of the American Chemical Society'
_journal_page_first 10915
_journal_page_last 10923
_journal_paper_doi 10.1021/jacs.9b05232
_journal_volume 141
_journal_year 2019
_chemical_formula_moiety '0.25(C248 H271.99 N96)'
_chemical_formula_sum 'C62 H68 N24'
_chemical_formula_weight 1149.38
_chemical_name_common 'monomer 1'
_space_group_crystal_system orthorhombic
_space_group_IT_number 70
_space_group_name_Hall '-F 2uv 2vw'
_space_group_name_H-M_alt 'F d d d :2'
_atom_sites_solution_hydrogens mixed
_audit_creation_date 2019-04-09
_audit_creation_method
;
Olex2 1.2
(compiled 2018.05.29 svn.r3508 for OlexSys, GUI svn.r5506)
;
_cell_angle_alpha 90
_cell_angle_beta 90
_cell_angle_gamma 90
_cell_formula_units_Z 16
_cell_length_a 20.5062(13)
_cell_length_b 35.210(2)
_cell_length_c 42.652(4)
_cell_measurement_reflns_used 3005
_cell_measurement_temperature 150(2)
_cell_measurement_theta_max 26.987
_cell_measurement_theta_min 2.550
_cell_volume 30796(4)
_computing_cell_refinement 'SAINT v8.34A (Bruker, 2013)'
_computing_data_collection 'SAINT v8.34A (Bruker, 2013)'
_computing_data_reduction 'SAINT v8.34A (Bruker, 2013)'
_computing_molecular_graphics 'Olex2 (Dolomanov et al., 2009)'
_computing_publication_material 'Olex2 (Dolomanov et al., 2009)'
_computing_structure_refinement 'ShelXL (Sheldrick, 2015)'
_diffrn_ambient_temperature 150.0
_diffrn_measured_fraction_theta_full 0.995
_diffrn_measured_fraction_theta_max 0.995
_diffrn_measurement_device_type 'CCD area detector'
_diffrn_measurement_method 'phi and omega scans'
_diffrn_radiation_monochromator graphite
_diffrn_radiation_type MoK\a
_diffrn_radiation_wavelength 0.71073
_diffrn_reflns_av_R_equivalents 0.1858
_diffrn_reflns_av_unetI/netI 0.0726
_diffrn_reflns_Laue_measured_fraction_full 0.995
_diffrn_reflns_Laue_measured_fraction_max 0.995
_diffrn_reflns_limit_h_max 24
_diffrn_reflns_limit_h_min -24
_diffrn_reflns_limit_k_max 40
_diffrn_reflns_limit_k_min -41
_diffrn_reflns_limit_l_max 47
_diffrn_reflns_limit_l_min -50
_diffrn_reflns_number 58859
_diffrn_reflns_point_group_measured_fraction_full 0.995
_diffrn_reflns_point_group_measured_fraction_max 0.995
_diffrn_reflns_theta_full 24.999
_diffrn_reflns_theta_max 24.999
_diffrn_reflns_theta_min 2.204
_exptl_absorpt_coefficient_mu 0.064
_exptl_absorpt_correction_T_max 0.7456
_exptl_absorpt_correction_T_min 0.2925
_exptl_absorpt_correction_type multi-scan
_exptl_absorpt_process_details
;
SADABS-2014/3 (Bruker,2014/3) was used for absorption correction.
wR2(int) was 0.1390 before and 0.0492 after correction.
The Ratio of minimum to maximum transmission is 0.3923.
The \l/2 correction factor is 0.00150.
;
_exptl_crystal_colour yellow
_exptl_crystal_density_diffrn 0.992
_exptl_crystal_description block
_exptl_crystal_F_000 9728
_exptl_crystal_size_max 0.15
_exptl_crystal_size_mid 0.12
_exptl_crystal_size_min 0.1
_refine_diff_density_max 0.966
_refine_diff_density_min -0.461
_refine_diff_density_rms 0.082
_refine_ls_extinction_coef 0.00031(8)
_refine_ls_extinction_expression Fc^*^=kFc[1+0.001xFc^2^\l^3^/sin(2\q)]^-1/4^
_refine_ls_extinction_method 'SHELXL-2018/3 (Sheldrick 2018)'
_refine_ls_goodness_of_fit_ref 1.055
_refine_ls_hydrogen_treatment constr
_refine_ls_matrix_type full
_refine_ls_number_parameters 410
_refine_ls_number_reflns 6754
_refine_ls_number_restraints 165
_refine_ls_restrained_S_all 1.051
_refine_ls_R_factor_all 0.1047
_refine_ls_R_factor_gt 0.0913
_refine_ls_shift/su_max 0.001
_refine_ls_shift/su_mean 0.000
_refine_ls_structure_factor_coef Fsqd
_refine_ls_weighting_details 'w=1/[\s^2^(Fo^2^)+(0.1656P)^2^+105.2766P] where P=(Fo^2^+2Fc^2^)/3'
_refine_ls_weighting_scheme calc
_refine_ls_wR_factor_gt 0.2578
_refine_ls_wR_factor_ref 0.2713
_reflns_Friedel_coverage 0.000
_reflns_number_gt 5502
_reflns_number_total 6754
_reflns_threshold_expression 'I > 2\s(I)'
_cod_data_source_file ja9b05232_si_002.cif
_cod_data_source_block xuanfeng-monomer1_sq
_cod_original_sg_symbol_H-M 'F d d d'
_cod_database_code 4133678
_shelx_shelxl_version_number 2018/3
_shelx_space_group_comment
;
The symmetry employed for this shelxl refinement is uniquely defined
by the following loop, which should always be used as a source of
symmetry information in preference to the above space-group names.
They are only intended as comments.
;
_shelx_estimated_absorpt_t_max 0.994
_shelx_estimated_absorpt_t_min 0.991
_olex2_refinement_description
;
1. Fixed Uiso
 At 1.2 times of:
  All C(H) groups, {H26E,H26F} of C26B, {H25A,H25B} of C25, {H31C,H31D} of
  C31B, {H28A,H28B} of C28C, {H26C,H26D} of C26A, {H26A,H26B} of C26C, {H28C,
  H28D} of C28A, {H20A,H20B} of C20, {H22A,H22B} of C22, {H31A,H31B} of C31A,
  {H23A,H23B} of C23, All C(H,H,H,H) groups, All N(H) groups, All N(H,H,H)
  groups
 At 1.5 times of:
  {H28E,H28F} of C28B
2. Restrained distances
 C30B-C31B
 1.35 with sigma of 0.02
 C26C-C27C
 1.45 with sigma of 0.02
 C26C-C27A
 1.45 with sigma of 0.02
 C27A-C28A
 1.35 with sigma of 0.02
 C30A-C31B
 1.35 with sigma of 0.02
 C30A-C31A
 1.35 with sigma of 0.02
 C27C-C28C
 1.35 with sigma of 0.02
 C27C-C28A
 1.35 with sigma of 0.02
 C26C-C27B
 2.2 with sigma of 0.02
 N11-C27B
 2.35 with sigma of 0.02
 C27B-C28B
 1.33 with sigma of 0.02
 C28B-C26B
 2.35 with sigma of 0.02
 N11-C28B
 3.45 with sigma of 0.02
 C26B-C27B
 1.5 with sigma of 0.02
 N11-C26A
 1.43 with sigma of 0.02
 C26A-C27A
 1.5 with sigma of 0.02
 C28A-C26A
 2.35 with sigma of 0.02
 C26B-C26A
 2.4 with sigma of 0.02
3. Rigid bond restraints
 C30A, C30B
 with sigma for 1-2 distances of 0.01 and sigma for 1-3 distances of 0.01
 C26B, C27B, C28B, C26C, C27C, C28C, C28A, C27A
 with sigma for 1-2 distances of 0.01 and sigma for 1-3 distances of 0.01
4. Uiso/Uaniso restraints and constraints
C27C \\sim C27A: within 1.7A with sigma of 0.04 and sigma for terminal atoms of
0.08
C26C \\sim C27C \\sim C28C \\sim C28A \\sim C27A \\sim C26B \\sim C27B \\sim
C28B: within 2A with sigma of 0.04 and sigma for terminal atoms of 0.08
C27B \\sim C28B \\sim C26B \\sim C26C \\sim C27C \\sim C28C \\sim C28A \\sim
C27A: within 2A with sigma of 0.04 and sigma for terminal atoms of 0.08
C26A \\sim C27C \\sim C27A \\sim C28A \\sim C28C \\sim C27B \\sim C26B \\sim
C28B: within 2A with sigma of 0.04 and sigma for terminal atoms of 0.08
Uanis(C28B) \\sim Ueq, Uanis(C27B) \\sim Ueq, Uanis(C26C) \\sim Ueq,
Uanis(C27C) \\sim Ueq, Uanis(C27A) \\sim Ueq, Uanis(C28C) \\sim Ueq,
Uanis(C28A) \\sim Ueq: with sigma of 0.01 and sigma for terminal atoms of 0.02
Uanis(C31A) \\sim Ueq, Uanis(C31B) \\sim Ueq, Uanis(C30A) \\sim Ueq,
Uanis(C30B) \\sim Ueq: with sigma of 0.01 and sigma for terminal atoms of 0.02
Uanis(C30A) = Uanis(C30B)
Uanis(C27C) = Uanis(C27A)
Uanis(C28A) = Uanis(C28C) = Uanis(C27A) = Uanis(C27C)
Uanis(C27A) = Uanis(C27C)
Uanis(C27C) = Uanis(C27A) = Uanis(C28C) = Uanis(C28A)
Uanis(C31A) = Uanis(C31B)
Uanis(C31B) = Uanis(C31A)
Uanis(C28A) = Uanis(C28C)
Uanis(C27C) = Uanis(C27A) = Uanis(C27B)
Uanis(C28B) = Uanis(C28A) = Uanis(C28C)
Uanis(C26A) = Uanis(C26B) = Uanis(C26C)
5. Others
 1*[Sof(H11)+Sof(C26C)+Sof(H26A)+Sof(H26B)+Sof(C27C)+Sof(H27C)+Sof(C28C)+
 Sof(H28A)+Sof(H28B)]+1*[Sof(H11A)+Sof(C26A)+Sof(H26C)+Sof(H26D)+Sof(C27A)+
 Sof(H27A)+Sof(C28A)+Sof(H28C)+Sof(H28D)]+1*[Sof(H11B)+Sof(C26B)+Sof(H26E)+
 Sof(H26F)+Sof(C27B)+Sof(H27B)+Sof(C28B)+Sof(H28E)+Sof(H28F)]=1 with esd of
 0.001
 Sof(H11)=Sof(C26C)=Sof(H26A)=Sof(H26B)=Sof(C27C)=Sof(H27C)=Sof(C28C)=
 Sof(H28A)=Sof(H28B)=FVAR(1)
 Sof(H11A)=Sof(C26A)=Sof(H26C)=Sof(H26D)=Sof(C27A)=Sof(H27A)=Sof(C28A)=
 Sof(H28C)=Sof(H28D)=FVAR(2)
 Sof(H11B)=Sof(C26B)=Sof(H26E)=Sof(H26F)=Sof(C27B)=Sof(H27B)=Sof(C28B)=
 Sof(H28E)=Sof(H28F)=FVAR(3)
 Fixed Sof: H29A(0.5) H29B(0.5) H29C(0.5) H29D(0.5) C30A(0.5) H30A(0.5)
 C31A(0.5) H31A(0.5) H31B(0.5) C31B(0.5) H31C(0.5) H31D(0.5) C30B(0.5) H30B(0.5)
6.a Riding coordinates:
 C27B(H27B), C28B(H28E,H28F)
6.b Secondary CH2 refined with riding coordinates:
 C23(H23A,H23B), C29(H29A,H29B), C29(H29C,H29D), C20(H20A,H20B), C26C(H26A,
 H26B), C26A(H26C,H26D), C26B(H26E,H26F)
6.c Aromatic/amide H refined with riding coordinates:
 C9(H9), C10(H10), C12(H12), C13(H13), C3(H3), C4(H4), C6(H6), C7(H7),
 C30A(H30A), C21(H21), N10(H10A), N12(H12A), N2(H2), N1(H1), N11(H11),
 N11(H11A), N11(H11B), N9(H9A), C30B(H30B), C24(H24), C27C(H27C), C27A(H27A)
6.d X=CH2 refined with riding coordinates:
 C31A(H31A,H31B), C22(H22A,H22B), C31B(H31C,H31D), C25(H25A,H25B), C28C(H28A,
 H28B), C28A(H28C,H28D)
;
_olex2_submission_special_instructions 'No special instructions were received'

loop_
_space_group_symop_operation_xyz
'x, y, z'
'-x+3/4, -y+3/4, z'
'-x+3/4, y, -z+3/4'
'x, -y+3/4, -z+3/4'
'x, y+1/2, z+1/2'
'-x+3/4, -y+5/4, z+1/2'
'-x+3/4, y+1/2, -z+5/4'
'x, -y+5/4, -z+5/4'
'x+1/2, y, z+1/2'
'-x+5/4, -y+3/4, z+1/2'
'-x+5/4, y, -z+5/4'
'x+1/2, -y+3/4, -z+5/4'
'x+1/2, y+1/2, z'
'-x+5/4, -y+5/4, z'
'-x+5/4, y+1/2, -z+3/4'
'x+1/2, -y+5/4, -z+3/4'
'-x, -y, -z'
'x-3/4, y-3/4, -z'
'x-3/4, -y, z-3/4'
'-x, y-3/4, z-3/4'
'-x, -y+1/2, -z+1/2'
'x-3/4, y-1/4, -z+1/2'
'x-3/4, -y+1/2, z-1/4'
'-x, y-1/4, z-1/4'
'-x+1/2, -y, -z+1/2'
'x-1/4, y-3/4, -z+1/2'
'x-1/4, -y, z-1/4'
'-x+1/2, y-3/4, z-1/4'
'-x+1/2, -y+1/2, -z'
'x-1/4, y-1/4, -z'
'x-1/4, -y+1/2, z-3/4'
'-x+1/2, y-1/4, z-3/4'

loop_
_atom_site_label
_atom_site_type_symbol
_atom_site_fract_x
_atom_site_fract_y
_atom_site_fract_z
_atom_site_U_iso_or_equiv
_atom_site_adp_type
_atom_site_occupancy
_atom_site_site_symmetry_order
_atom_site_calc_flag
_atom_site_refinement_flags_posn
_atom_site_refinement_flags_adp
_atom_site_refinement_flags_occupancy
_atom_site_disorder_assembly
_atom_site_disorder_group
C1 C 0.15511(13) 0.29426(7) 0.13140(6) 0.0243(6) Uani 1 1 d . . . . .
C8 C 0.16588(13) 0.29775(8) 0.16586(6) 0.0244(6) Uani 1 1 d . . . . .
C9 C 0.13646(15) 0.32586(8) 0.18374(6) 0.0320(7) Uani 1 1 d . . . . .
H9 H 0.108831 0.343719 0.173622 0.038 Uiso 1 1 calc R . . . .
C10 C 0.14590(15) 0.32882(8) 0.21569(6) 0.0324(7) Uani 1 1 d . . . . .
H10 H 0.126207 0.349050 0.226988 0.039 Uiso 1 1 calc R . . . .
C11 C 0.18441(13) 0.30210(8) 0.23155(6) 0.0258(6) Uani 1 1 d . . . . .
C12 C 0.21666(16) 0.27499(9) 0.21376(6) 0.0337(7) Uani 1 1 d . . . . .
H12 H 0.244776 0.257340 0.223822 0.040 Uiso 1 1 calc R . . . .
C13 C 0.20850(15) 0.27326(9) 0.18160(6) 0.0323(7) Uani 1 1 d . . . . .
H13 H 0.232409 0.254993 0.169917 0.039 Uiso 1 1 calc R . . . .
C2 C 0.21640(13) 0.28998(8) 0.11247(5) 0.0229(6) Uani 1 1 d . . . . .
C3 C 0.26637(14) 0.31688(8) 0.11442(6) 0.0288(6) Uani 1 1 d . . . . .
H3 H 0.260203 0.338928 0.126905 0.035 Uiso 1 1 calc R . . . .
C4 C 0.32471(14) 0.31206(8) 0.09851(6) 0.0294(6) Uani 1 1 d . . . . .
H4 H 0.357418 0.331123 0.099574 0.035 Uiso 1 1 calc R . . . .
C5 C 0.33541(13) 0.27942(8) 0.08103(6) 0.0240(6) Uani 1 1 d . . . . .
C6 C 0.28622(14) 0.25230(8) 0.07882(7) 0.0298(6) Uani 1 1 d . . . . .
H6 H 0.292832 0.230071 0.066595 0.036 Uiso 1 1 calc R . . . .
C7 C 0.22721(14) 0.25769(8) 0.09451(6) 0.0291(6) Uani 1 1 d . . . . .
H7 H 0.193969 0.238999 0.092878 0.035 Uiso 1 1 calc R . . . .
C17 C 0.16625(14) 0.32284(8) 0.28729(6) 0.0258(6) Uani 1 1 d . . . . .
C18 C 0.10550(16) 0.37211(9) 0.30410(7) 0.0340(7) Uani 1 1 d . . . . .
C19 C 0.15524(16) 0.33420(8) 0.33908(6) 0.0309(7) Uani 1 1 d . . . . .
C23 C 0.2042(3) 0.29379(11) 0.38062(8) 0.0636(12) Uani 1 1 d . . . . .
H23A H 0.238786 0.303000 0.394914 0.076 Uiso 1 1 calc R . . . .
H23B H 0.225534 0.280938 0.362711 0.076 Uiso 1 1 calc R . . . .
C29 C 0.0307(2) 0.42442(11) 0.31878(9) 0.0562(11) Uani 1 1 d . . . . .
H29A H 0.017672 0.448276 0.308203 0.067 Uiso 0.5 1 calc R . P A 1
H29B H 0.060436 0.431149 0.336192 0.067 Uiso 0.5 1 calc R . P A 1
H29C H 0.045695 0.418306 0.340254 0.067 Uiso 0.5 1 calc R . P B 2
H29D H 0.041461 0.451356 0.314603 0.067 Uiso 0.5 1 calc R . P B 2
C30A C -0.0290(5) 0.4057(3) 0.3321(3) 0.073(2) Uani 0.5 1 d D U P C 1
H30A H -0.023960 0.382644 0.343316 0.087 Uiso 0.5 1 calc R . P C 1
C31A C -0.0897(10) 0.4203(10) 0.3287(5) 0.120(5) Uani 0.5 1 d D U P C 1
H31A H -0.095836 0.443398 0.317550 0.144 Uiso 0.5 1 calc R . P C 1
H31B H -0.126051 0.407507 0.337534 0.144 Uiso 0.5 1 calc R . P C 1
C14 C 0.43788(13) 0.29458(8) 0.05173(6) 0.0244(6) Uani 1 1 d . . . . .
C15 C 0.46887(13) 0.35186(8) 0.03319(6) 0.0264(6) Uani 1 1 d . . . . .
C16 C 0.53236(14) 0.30040(8) 0.02531(6) 0.0312(7) Uani 1 1 d . . . . .
C20 C 0.48727(17) 0.41666(9) 0.01145(8) 0.0437(8) Uani 1 1 d . . . . .
H20A H 0.525793 0.404910 0.001377 0.052 Uiso 1 1 calc R . . . .
H20B H 0.502837 0.437397 0.025225 0.052 Uiso 1 1 calc R . . . .
C21 C 0.4434(2) 0.43290(13) -0.01338(10) 0.0626(11) Uani 1 1 d . . . . .
H21 H 0.427634 0.416248 -0.029183 0.075 Uiso 1 1 calc R . . . .
C22 C 0.4257(3) 0.46839(16) -0.01458(14) 0.0863(17) Uani 1 1 d . . . . .
H22A H 0.440598 0.485751 0.000880 0.104 Uiso 1 1 calc R . . . .
H22B H 0.397771 0.476910 -0.030918 0.104 Uiso 1 1 calc R . . . .
N10 N 0.16721(16) 0.32561(8) 0.36928(5) 0.0440(7) Uani 1 1 d . . . . .
H10A H 0.150762 0.341006 0.383486 0.053 Uiso 1 1 calc R . . . .
N12 N 0.06559(16) 0.40056(8) 0.29650(6) 0.0510(8) Uani 1 1 d . . . . .
H12A H 0.059907 0.405304 0.276427 0.061 Uiso 1 1 calc R . . . .
N7 N 0.11858(13) 0.36529(7) 0.33427(5) 0.0333(6) Uani 1 1 d . . . . .
N6 N 0.13016(13) 0.35283(7) 0.27941(5) 0.0336(6) Uani 1 1 d . . . . .
N8 N 0.17909(12) 0.31108(7) 0.31662(5) 0.0284(6) Uani 1 1 d . . . . .
N2 N 0.19306(12) 0.30081(7) 0.26437(5) 0.0275(6) Uani 1 1 d . . . . .
H2 H 0.219875 0.283056 0.271061 0.033 Uiso 1 1 calc R . . . .
N1 N 0.39601(11) 0.27077(7) 0.06649(5) 0.0283(6) Uani 1 1 d . . . . .
H1 H 0.407906 0.246766 0.067169 0.034 Uiso 1 1 calc R . . . .
N3 N 0.42459(11) 0.33122(6) 0.05004(5) 0.0264(5) Uani 1 1 d . . . . .
N5 N 0.49068(11) 0.27671(7) 0.03948(5) 0.0277(6) Uani 1 1 d . . . . .
N4 N 0.52397(12) 0.33789(7) 0.02060(6) 0.0313(6) Uani 1 1 d . . . . .
N11 N 0.58776(13) 0.28469(8) 0.01362(7) 0.0435(7) Uani 1 1 d D . . . .
H11 H 0.612201 0.297807 0.000567 0.052 Uiso 0.626(7) 1 calc R . P D 1
H11A H 0.607194 0.300323 0.000510 0.052 Uiso 0.216(6) 1 calc R . P D 2
H11B H 0.585992 0.260694 0.007919 0.052 Uiso 0.158(5) 1 calc R . P D 3
N9 N 0.45406(12) 0.38862(7) 0.03009(6) 0.0347(6) Uani 1 1 d . . . . .
H9A H 0.419940 0.396639 0.040715 0.042 Uiso 1 1 calc R . . . .
C31B C -0.0784(12) 0.4201(9) 0.3418(5) 0.120(5) Uani 0.5 1 d D U P C 2
H31C H -0.061337 0.423789 0.362298 0.144 Uiso 0.5 1 calc R . P C 2
H31D H -0.124012 0.416755 0.338919 0.144 Uiso 0.5 1 calc R . P C 2
C30B C -0.0386(6) 0.4197(3) 0.3173(3) 0.073(2) Uani 0.5 1 d D U P C 2
H30B H -0.057572 0.415924 0.297160 0.087 Uiso 0.5 1 calc R . P C 2
C24 C 0.1607(5) 0.26500(18) 0.39820(13) 0.118(3) Uani 1 1 d . . . . .
H24 H 0.125020 0.254226 0.387118 0.141 Uiso 1 1 calc R . . . .
C25 C 0.1696(5) 0.2543(3) 0.4275(2) 0.170(4) Uani 1 1 d . . . . .
H25A H 0.204797 0.264522 0.439309 0.204 Uiso 1 1 calc R . . . .
H25B H 0.140853 0.236449 0.436843 0.204 Uiso 1 1 calc R . . . .
C26C C 0.6073(3) 0.2459(2) 0.0226(2) 0.0566(16) Uani 0.626(7) 1 d D U P D 1
H26A H 0.568789 0.229022 0.021640 0.068 Uiso 0.626(7) 1 calc R . P D 1
H26B H 0.639841 0.236344 0.007328 0.068 Uiso 0.626(7) 1 calc R . P D 1
C27C C 0.6347(5) 0.2444(3) 0.0535(2) 0.0924(17) Uani 0.626(7) 1 d D U P D 1
H27C H 0.671573 0.259897 0.057939 0.111 Uiso 0.626(7) 1 calc R . P D 1
C28C C 0.6111(5) 0.2225(3) 0.0764(2) 0.0924(17) Uani 0.626(7) 1 d D U P D 1
H28A H 0.574293 0.206735 0.072571 0.111 Uiso 0.626(7) 1 calc R . P D 1
H28B H 0.631093 0.222561 0.096485 0.111 Uiso 0.626(7) 1 calc R . P D 1
C26A C 0.6229(12) 0.2506(5) 0.0165(7) 0.0566(16) Uani 0.216(6) 1 d D U P D 2
H26C H 0.653415 0.256481 0.033796 0.068 Uiso 0.216(6) 1 calc R . P D 2
H26D H 0.650160 0.250845 -0.002661 0.068 Uiso 0.216(6) 1 calc R . P D 2
C27A C 0.6107(13) 0.2094(6) 0.0211(5) 0.0924(17) Uani 0.216(6) 1 d D U P D 2
H27A H 0.606887 0.192121 0.004089 0.111 Uiso 0.216(6) 1 calc R . P D 2
C28A C 0.6058(12) 0.1991(7) 0.0498(6) 0.0924(17) Uani 0.216(6) 1 d D U P D 2
H28C H 0.609961 0.217331 0.066048 0.111 Uiso 0.216(6) 1 calc R . P D 2
H28D H 0.598036 0.173195 0.054740 0.111 Uiso 0.216(6) 1 calc R . P D 2
C26B C 0.6523(9) 0.3050(7) 0.0096(6) 0.0566(16) Uani 0.158(5) 1 d D U P D 3
H26E H 0.649269 0.332225 0.015180 0.068 Uiso 0.158(5) 1 calc R . P D 3
H26F H 0.669571 0.302390 -0.011997 0.068 Uiso 0.158(5) 1 calc R . P D 3
C27B C 0.6928(9) 0.2824(10) 0.0334(6) 0.0924(17) Uani 0.158(5) 1 d D U P D 3
H27B H 0.681482 0.279572 0.055167 0.111 Uiso 0.158(5) 1 d R . P D 3
C28B C 0.7508(9) 0.2717(11) 0.0219(8) 0.0924(17) Uani 0.158(5) 1 d D U P D 3
H28E H 0.745847 0.255091 0.004211 0.139 Uiso 0.158(5) 1 d R . P D 3
H28F H 0.775567 0.293611 0.015881 0.139 Uiso 0.158(5) 1 d R . P D 3

loop_
_atom_site_aniso_label
_atom_site_aniso_U_11
_atom_site_aniso_U_22
_atom_site_aniso_U_33
_atom_site_aniso_U_23
_atom_site_aniso_U_13
_atom_site_aniso_U_12
C1 0.0293(13) 0.0267(14) 0.0169(13) 0.0001(10) 0.0050(10) 0.0015(11)
C8 0.0278(14) 0.0274(14) 0.0180(13) 0.0001(10) 0.0035(10) 0.0007(11)
C9 0.0417(17) 0.0331(16) 0.0212(14) -0.0004(11) -0.0051(12) 0.0090(13)
C10 0.0446(17) 0.0319(16) 0.0205(13) -0.0053(11) -0.0012(12) 0.0131(13)
C11 0.0318(14) 0.0286(15) 0.0169(12) -0.0001(10) 0.0025(10) -0.0014(11)
C12 0.0471(18) 0.0324(16) 0.0216(14) 0.0007(11) -0.0001(12) 0.0140(13)
C13 0.0418(17) 0.0339(16) 0.0212(14) -0.0017(12) 0.0023(12) 0.0103(13)
C2 0.0259(13) 0.0302(14) 0.0124(11) 0.0020(10) 0.0027(10) 0.0025(11)
C3 0.0349(16) 0.0277(14) 0.0239(13) -0.0075(11) 0.0061(11) -0.0041(12)
C4 0.0337(15) 0.0302(15) 0.0243(14) -0.0049(11) 0.0068(11) -0.0065(12)
C5 0.0263(14) 0.0267(14) 0.0190(12) 0.0029(10) 0.0059(10) -0.0021(11)
C6 0.0342(16) 0.0283(15) 0.0269(14) -0.0083(11) 0.0069(12) -0.0019(12)
C7 0.0294(15) 0.0318(15) 0.0260(14) -0.0024(12) 0.0043(11) -0.0068(12)
C17 0.0373(15) 0.0223(13) 0.0177(13) -0.0039(10) 0.0000(11) -0.0012(11)
C18 0.0484(18) 0.0315(16) 0.0221(14) -0.0083(12) -0.0064(12) 0.0086(13)
C19 0.0477(17) 0.0248(14) 0.0204(13) -0.0038(11) -0.0032(12) 0.0000(12)
C23 0.116(4) 0.052(2) 0.0228(16) 0.0001(15) -0.0091(19) 0.030(2)
C29 0.077(3) 0.049(2) 0.0427(19) -0.0182(16) -0.0127(18) 0.035(2)
C30A 0.077(4) 0.068(4) 0.073(5) 0.002(3) 0.014(4) 0.024(3)
C31A 0.123(8) 0.103(5) 0.134(13) 0.011(11) 0.034(9) -0.006(6)
C14 0.0261(14) 0.0274(14) 0.0198(13) -0.0011(10) 0.0035(10) -0.0028(11)
C15 0.0263(14) 0.0273(14) 0.0255(13) 0.0014(11) 0.0034(11) -0.0027(11)
C16 0.0319(15) 0.0344(16) 0.0273(14) 0.0006(12) 0.0050(12) -0.0020(12)
C20 0.0458(19) 0.0295(17) 0.056(2) 0.0094(14) 0.0174(16) -0.0047(14)
C21 0.068(3) 0.068(3) 0.053(2) 0.023(2) 0.0108(19) -0.001(2)
C22 0.082(3) 0.089(4) 0.088(4) 0.048(3) 0.021(3) 0.025(3)
N10 0.076(2) 0.0415(16) 0.0141(12) -0.0064(10) -0.0005(12) 0.0175(14)
N12 0.079(2) 0.0469(17) 0.0267(13) -0.0103(12) -0.0123(14) 0.0335(16)
N7 0.0503(15) 0.0284(13) 0.0212(12) -0.0071(9) -0.0017(11) 0.0061(11)
N6 0.0496(15) 0.0313(13) 0.0199(12) -0.0040(10) -0.0048(11) 0.0120(11)
N8 0.0431(14) 0.0253(12) 0.0167(11) -0.0031(9) -0.0008(9) 0.0055(10)
N2 0.0366(13) 0.0296(13) 0.0163(11) -0.0021(9) -0.0008(9) 0.0070(10)
N1 0.0316(13) 0.0232(12) 0.0301(12) 0.0019(9) 0.0095(10) -0.0003(10)
N3 0.0283(12) 0.0261(12) 0.0248(11) 0.0017(9) 0.0046(9) -0.0033(10)
N5 0.0295(12) 0.0255(12) 0.0282(12) 0.0002(9) 0.0069(10) 0.0005(9)
N4 0.0313(13) 0.0315(13) 0.0311(13) 0.0013(10) 0.0092(10) -0.0020(10)
N11 0.0356(15) 0.0377(15) 0.0572(18) 0.0008(13) 0.0218(13) 0.0037(12)
N9 0.0300(13) 0.0300(13) 0.0442(15) 0.0024(11) 0.0109(11) -0.0041(10)
C31B 0.123(8) 0.103(5) 0.134(13) 0.011(11) 0.034(9) -0.006(6)
C30B 0.077(4) 0.068(4) 0.073(5) 0.002(3) 0.014(4) 0.024(3)
C24 0.211(8) 0.086(4) 0.056(3) 0.023(3) 0.001(4) 0.035(5)
C25 0.178(9) 0.211(10) 0.122(7) 0.069(7) 0.031(6) 0.037(8)
C26C 0.039(4) 0.058(3) 0.073(4) 0.003(3) 0.031(3) 0.000(3)
C27C 0.085(3) 0.099(3) 0.093(3) 0.013(3) 0.001(3) 0.018(3)
C28C 0.085(3) 0.099(3) 0.093(3) 0.013(3) 0.001(3) 0.018(3)
C26A 0.039(4) 0.058(3) 0.073(4) 0.003(3) 0.031(3) 0.000(3)
C27A 0.085(3) 0.099(3) 0.093(3) 0.013(3) 0.001(3) 0.018(3)
C28A 0.085(3) 0.099(3) 0.093(3) 0.013(3) 0.001(3) 0.018(3)
C26B 0.039(4) 0.058(3) 0.073(4) 0.003(3) 0.031(3) 0.000(3)
C27B 0.085(3) 0.099(3) 0.093(3) 0.013(3) 0.001(3) 0.018(3)
C28B 0.085(3) 0.099(3) 0.093(3) 0.013(3) 0.001(3) 0.018(3)

loop_
_atom_type_symbol
_atom_type_description
_atom_type_scat_dispersion_real
_atom_type_scat_dispersion_imag
_atom_type_scat_source
C C 0.0033 0.0016 'International Tables Vol C Tables 4.2.6.8 and 6.1.1.4'
H H 0.0000 0.0000 'International Tables Vol C Tables 4.2.6.8 and 6.1.1.4'
N N 0.0061 0.0033 'International Tables Vol C Tables 4.2.6.8 and 6.1.1.4'

loop_
_geom_angle_atom_site_label_1
_geom_angle_atom_site_label_2
_geom_angle_atom_site_label_3
_geom_angle
_geom_angle_site_symmetry_1
C1 C1 C8 122.3(3) 11_454
C1 C1 C2 123.2(3) 11_454
C8 C1 C2 114.5(2) .
C9 C8 C1 122.4(2) .
C9 C8 C13 116.6(2) .
C13 C8 C1 121.0(2) .
C10 C9 C8 122.4(3) .
C9 C10 C11 120.3(3) .
C10 C11 N2 124.8(2) .
C12 C11 C10 117.8(2) .
C12 C11 N2 117.4(2) .
C13 C12 C11 121.0(3) .
C12 C13 C8 121.6(3) .
C3 C2 C1 120.9(2) .
C7 C2 C1 120.8(2) .
C7 C2 C3 118.1(2) .
C4 C3 C2 121.4(3) .
C3 C4 C5 120.1(3) .
C4 C5 C6 119.3(2) .
C4 C5 N1 123.4(2) .
C6 C5 N1 117.2(2) .
C5 C6 C7 120.1(3) .
C2 C7 C6 120.9(3) .
N6 C17 N8 126.0(2) .
N6 C17 N2 119.6(2) .
N8 C17 N2 114.4(2) .
N12 C18 N7 119.5(3) .
N12 C18 N6 114.7(3) .
N7 C18 N6 125.8(3) .
N10 C19 N8 118.6(3) .
N7 C19 N10 115.5(3) .
N7 C19 N8 125.9(2) .
N10 C23 C24 111.7(4) .
N12 C29 C30A 113.2(5) .
C30B C29 N12 113.0(5) .
C31A C30A C29 122.9(16) .
N1 C14 N5 113.4(2) .
N3 C14 N1 119.9(2) .
N3 C14 N5 126.6(2) .
N4 C15 N3 125.0(3) .
N9 C15 N3 114.6(2) .
N9 C15 N4 120.4(2) .
N5 C16 N4 126.6(3) .
N5 C16 N11 116.5(3) .
N4 C16 N11 116.8(3) .
N9 C20 C21 111.5(3) .
C22 C21 C20 124.1(5) .
C19 N10 C23 126.4(3) .
C18 N12 C29 125.2(3) .
C18 N7 C19 113.9(2) .
C17 N6 C18 114.2(2) .
C17 N8 C19 113.9(2) .
C17 N2 C11 129.9(2) .
C14 N1 C5 128.6(2) .
C14 N3 C15 114.3(2) .
C16 N5 C14 113.2(2) .
C15 N4 C16 114.0(2) .
C16 N11 C26C 120.7(3) .
C16 N11 C26A 138.1(9) .
C16 N11 C26B 125.5(9) .
C15 N9 C20 127.7(3) .
C31B C30B C29 124.9(15) .
C25 C24 C23 124.6(9) .
C27C C26C N11 112.2(7) .
C28C C27C C26C 123.4(9) .
N11 C26A C27A 139(2) .
C28A C27A C26A 114.6(19) .
N11 C26B C27B 98.7(15) .
C28B C27B C26B 112.5(18) .

loop_
_geom_bond_atom_site_label_1
_geom_bond_atom_site_label_2
_geom_bond_distance
_geom_bond_site_symmetry_2
C1 C1 1.350(6) 11_454
C1 C8 1.491(3) .
C1 C2 1.501(4) .
C8 C9 1.388(4) .
C8 C13 1.399(4) .
C9 C10 1.380(4) .
C10 C11 1.402(4) .
C11 C12 1.387(4) .
C11 N2 1.412(3) .
C12 C13 1.383(4) .
C2 C3 1.398(4) .
C2 C7 1.389(4) .
C3 C4 1.386(4) .
C4 C5 1.387(4) .
C5 C6 1.392(4) .
C5 N1 1.422(3) .
C6 C7 1.396(4) .
C17 N6 1.333(4) .
C17 N8 1.344(3) .
C17 N2 1.364(3) .
C18 N12 1.334(4) .
C18 N7 1.336(4) .
C18 N6 1.351(4) .
C19 N10 1.346(4) .
C19 N7 1.344(4) .
C19 N8 1.349(4) .
C23 N10 1.437(4) .
C23 C24 1.544(9) .
C29 C30A 1.500(12) .
C29 N12 1.457(4) .
C29 C30B 1.433(12) .
C30A C31A 1.354(17) .
C14 N1 1.355(3) .
C14 N3 1.320(4) .
C14 N5 1.357(4) .
C15 N3 1.367(3) .
C15 N4 1.344(4) .
C15 N9 1.336(4) .
C16 N5 1.338(4) .
C16 N4 1.346(4) .
C16 N11 1.358(4) .
C20 C21 1.503(6) .
C20 N9 1.439(4) .
C21 C22 1.303(7) .
N11 C26C 1.474(8) .
N11 C26A 1.404(16) .
N11 C26B 1.51(2) .
C31B C30B 1.328(16) .
C24 C25 1.318(10) .
C26C C27C 1.434(11) .
C27C C28C 1.337(11) .
C26A C27A 1.485(18) .
C27A C28A 1.280(18) .
C26B C27B 1.535(18) .
C27B C28B 1.342(18) .

loop_
_geom_torsion_atom_site_label_1
_geom_torsion_atom_site_label_2
_geom_torsion_atom_site_label_3
_geom_torsion_atom_site_label_4
_geom_torsion
_geom_torsion_site_symmetry_1
C1 C1 C8 C9 -49.7(3) 11_454
C1 C1 C8 C13 132.6(2) 11_454
C1 C1 C2 C3 125.1(2) 11_454
C1 C1 C2 C7 -60.1(3) 11_454
C1 C8 C9 C10 179.3(3) .
C1 C8 C13 C12 -176.9(3) .
C1 C2 C3 C4 176.1(3) .
C1 C2 C7 C6 -175.0(3) .
C8 C1 C2 C3 -56.1(3) .
C8 C1 C2 C7 118.7(3) .
C8 C9 C10 C11 -2.4(5) .
C9 C8 C13 C12 5.2(4) .
C9 C10 C11 C12 5.4(4) .
C9 C10 C11 N2 -174.9(3) .
C10 C11 C12 C13 -3.1(5) .
C10 C11 N2 C17 2.4(5) .
C11 C12 C13 C8 -2.3(5) .
C12 C11 N2 C17 -177.9(3) .
C13 C8 C9 C10 -2.9(4) .
C2 C1 C8 C9 131.5(3) .
C2 C1 C8 C13 -46.2(4) .
C2 C3 C4 C5 -2.2(4) .
C3 C2 C7 C6 -0.1(4) .
C3 C4 C5 C6 2.1(4) .
C3 C4 C5 N1 -173.9(3) .
C4 C5 C6 C7 -1.1(4) .
C4 C5 N1 C14 -39.2(4) .
C5 C6 C7 C2 0.1(4) .
C6 C5 N1 C14 144.6(3) .
C7 C2 C3 C4 1.2(4) .
C30A C29 N12 C18 -78.6(6) .
C16 N11 C26C C27C -76.3(7) .
C16 N11 C26A C27A 35(5) .
C16 N11 C26B C27B 114.3(15) .
C21 C20 N9 C15 118.4(4) .
N10 C19 N7 C18 -177.5(3) .
N10 C19 N8 C17 -177.9(3) .
N10 C23 C24 C25 -121.9(8) .
N12 C18 N7 C19 175.1(3) .
N12 C18 N6 C17 -175.5(3) .
N12 C29 C30A C31A -120.2(15) .
N12 C29 C30B C31B 142.6(18) .
N7 C18 N12 C29 -3.9(6) .
N7 C18 N6 C17 5.6(5) .
N7 C19 N10 C23 179.2(4) .
N7 C19 N8 C17 3.7(4) .
N6 C17 N8 C19 -4.2(4) .
N6 C17 N2 C11 -6.6(5) .
N6 C18 N12 C29 177.1(4) .
N6 C18 N7 C19 -6.0(5) .
N8 C17 N6 C18 0.0(4) .
N8 C17 N2 C11 172.6(3) .
N8 C19 N10 C23 0.6(5) .
N8 C19 N7 C18 1.0(5) .
N2 C11 C12 C13 177.1(3) .
N2 C17 N6 C18 179.1(3) .
N2 C17 N8 C19 176.7(3) .
N1 C5 C6 C7 175.2(3) .
N1 C14 N3 C15 -176.8(2) .
N1 C14 N5 C16 -179.1(2) .
N3 C14 N1 C5 1.1(4) .
N3 C14 N5 C16 1.9(4) .
N3 C15 N4 C16 1.4(4) .
N3 C15 N9 C20 -173.7(3) .
N5 C14 N1 C5 -177.9(2) .
N5 C14 N3 C15 2.1(4) .
N5 C16 N4 C15 3.4(4) .
N5 C16 N11 C26C -13.7(6) .
N5 C16 N11 C26A -15(2) .
N5 C16 N11 C26B -152.3(11) .
N4 C15 N3 C14 -3.9(4) .
N4 C15 N9 C20 7.1(5) .
N4 C16 N5 C14 -4.9(4) .
N4 C16 N11 C26C 168.4(5) .
N4 C16 N11 C26A 167(2) .
N4 C16 N11 C26B 29.8(11) .
N11 C16 N5 C14 177.4(3) .
N11 C16 N4 C15 -178.9(3) .
N11 C26C C27C C28C 122.8(9) .
N11 C26A C27A C28A -87(4) .
N11 C26B C27B C28B 133(3) .
N9 C15 N3 C14 176.9(2) .
N9 C15 N4 C16 -179.5(3) .
N9 C20 C21 C22 116.4(4) .
C30B C29 N12 C18 -114.1(6) .
C24 C23 N10 C19 -112.6(4) .
